data_1548934
loop_
_publ_author_name
'Chen, Wen-Bin'
'Chen, Yan-Cong'
'Yang, Meng'
'Tong, Ming-Liang'
'Dong, Wen'

_publ_section_title
;
 Water molecule induced reversible single-crystal-to-single-crystal
 transformation between two trinuclear Fe(ii) complexes with different
 spin crossover behaviour.
;
_journal_issue 12
_journal_name_full 'Dalton transactions (Cambridge, England : 2003)'
_journal_page_first 4307
_journal_page_last 4314
_journal_paper_doi 10.1039/c8dt00318a
_journal_volume 47
_journal_year 2018
_chemical_formula_moiety 'C16 H28 Fe3 N28 O2 S4, 2(C N S), H2 O'
_chemical_formula_sum 'C18 H30 Fe3 N30 O3 S6'
_chemical_formula_weight 1074.63
_space_group_crystal_system orthorhombic
_space_group_IT_number 19
_space_group_name_Hall 'P 2ac 2ab'
_space_group_name_H-M_alt 'P 21 21 21'
_symmetry_space_group_name_Hall 'P 2ac 2ab'
_symmetry_space_group_name_H-M 'P 21 21 21'
_atom_sites_solution_hydrogens mixed
_audit_creation_date 2018-02-08
_audit_creation_method
;
Olex2 1.2
(compiled 2017.08.10 svn.r3458 for OlexSys, GUI svn.r5381)
;
_audit_update_record
;
2018-02-09 deposited with the CCDC.
2018-02-09 downloaded from the CCDC.
;
_cell_angle_alpha 90
_cell_angle_beta 90
_cell_angle_gamma 90
_cell_formula_units_Z 4
_cell_length_a 11.025(10)
_cell_length_b 11.863(11)
_cell_length_c 32.15(3)
_cell_measurement_reflns_used 2110
_cell_measurement_temperature 296(2)
_cell_measurement_theta_max 23.512
_cell_measurement_theta_min 3.159
_cell_volume 4205(7)
_computing_cell_refinement 'SAINT v7.34A (Bruker, 200?)'
_computing_data_collection 'Bruker SMART'
_computing_data_reduction 'SAINT v7.34A (Bruker, 200?)'
_computing_molecular_graphics 'Olex2 (Dolomanov et al., 2009)'
_computing_publication_material 'Olex2 (Dolomanov et al., 2009)'
_computing_structure_refinement 'ShelXL (Sheldrick, 2015)'
_computing_structure_solution 'Bruker SHELXTL'
_diffrn_ambient_temperature 296.15
_diffrn_measured_fraction_theta_full 0.968
_diffrn_measured_fraction_theta_max 0.960
_diffrn_measurement_device_type 'CCD area detector'
_diffrn_measurement_method 'phi and omega scans'
_diffrn_radiation_monochromator graphite
_diffrn_radiation_type MoK\a
_diffrn_radiation_wavelength 0.71073
_diffrn_reflns_av_R_equivalents 0.0453
_diffrn_reflns_av_unetI/netI 0.0939
_diffrn_reflns_Laue_measured_fraction_full 0.968
_diffrn_reflns_Laue_measured_fraction_max 0.960
_diffrn_reflns_limit_h_max 14
_diffrn_reflns_limit_h_min -8
_diffrn_reflns_limit_k_max 15
_diffrn_reflns_limit_k_min -14
_diffrn_reflns_limit_l_max 41
_diffrn_reflns_limit_l_min -31
_diffrn_reflns_number 12897
_diffrn_reflns_point_group_measured_fraction_full 0.910
_diffrn_reflns_point_group_measured_fraction_max 0.888
_diffrn_reflns_theta_full 25.242
_diffrn_reflns_theta_max 27.475
_diffrn_reflns_theta_min 3.159
_diffrn_standards_number 0
_exptl_absorpt_coefficient_mu 1.386
_exptl_absorpt_correction_T_max 0.6972
_exptl_absorpt_correction_T_min 0.5932
_exptl_absorpt_correction_type multi-scan
_exptl_absorpt_process_details 'SADABS (Sheldrick,1996)'
_exptl_crystal_colour yellow
_exptl_crystal_colour_primary yellow
_exptl_crystal_density_diffrn 1.698
_exptl_crystal_density_method 'not measured'
_exptl_crystal_description block
_exptl_crystal_F_000 2184
_exptl_crystal_size_max 0.15
_exptl_crystal_size_mid 0.13
_exptl_crystal_size_min 0.1
_refine_diff_density_max 0.418
_refine_diff_density_min -0.348
_refine_diff_density_rms 0.074
_refine_ls_abs_structure_details
;
 Flack x determined using 1720 quotients [(I+)-(I-)]/[(I+)+(I-)]
 (Parsons, Flack and Wagner, Acta Cryst. B69 (2013) 249-259).
;
_refine_ls_abs_structure_Flack 0.047(18)
_refine_ls_extinction_method none
_refine_ls_goodness_of_fit_ref 0.989
_refine_ls_hydrogen_treatment constr
_refine_ls_matrix_type full
_refine_ls_number_parameters 541
_refine_ls_number_reflns 8554
_refine_ls_number_restraints 0
_refine_ls_restrained_S_all 0.989
_refine_ls_R_factor_all 0.0934
_refine_ls_R_factor_gt 0.0494
_refine_ls_shift/su_max 0.000
_refine_ls_shift/su_mean 0.000
_refine_ls_structure_factor_coef Fsqd
_refine_ls_weighting_details 'w=1/[\s^2^(Fo^2^)+(0.0370P)^2^] where P=(Fo^2^+2Fc^2^)/3'
_refine_ls_weighting_scheme calc
_refine_ls_wR_factor_gt 0.0916
_refine_ls_wR_factor_ref 0.1070
_reflns_Friedel_coverage 0.658
_reflns_Friedel_fraction_full 0.834
_reflns_Friedel_fraction_max 0.797
_reflns_number_gt 5649
_reflns_number_total 8554
_reflns_threshold_expression 'I > 2\s(I)'
_cod_data_source_file c8dt00318a2.cif
_cod_data_source_block 1_CCDC1
_cod_depositor_comments 'Adding full bibliography for 1548933--1548938.cif.'
_cod_database_code 1548934
_shelx_shelxl_version_number 2018/1
_shelx_space_group_comment
;
The symmetry employed for this shelxl refinement is uniquely defined
by the following loop, which should always be used as a source of
symmetry information in preference to the above space-group names.
They are only intended as comments.
;
_shelx_estimated_absorpt_t_max 0.874
_shelx_estimated_absorpt_t_min 0.819
_olex2_refinement_description
;
1. Fixed Uiso
 At 1.2 times of:
  All C(H) groups, All N(H,H) groups, All O(H,H,H,H,H,H,H,H) groups
 At 1.5 times of:
  All O(H,H) groups, All O(H,H,H,H) groups
2.a Riding coordinates:
 N12(H12A,H12B), O1(H1A,H1B), O3(H3A,H3B), O3(H8A,H8B,H2A,H2B,H4A,H4B,H16A,
 H16B,H20A,H20B)
2.b Aromatic/amide H refined with riding coordinates:
 C1(H1), C2(H2), C3(H3), C4(H4), C5(H5), C6(H6), C7(H7), C8(H8), C9(H9),
 C10(H10), C11(H11), C12(H12)
2.c X=CH2 refined with riding coordinates:
 N24(H24A,H24B)
;
_olex2_submission_special_instructions 'No special instructions were received'

loop_
_space_group_symop_operation_xyz
'x, y, z'
'-x+1/2, -y, z+1/2'
'-x, y+1/2, -z+1/2'
'x+1/2, -y+1/2, -z'

loop_
_atom_site_label
_atom_site_type_symbol
_atom_site_fract_x
_atom_site_fract_y
_atom_site_fract_z
_atom_site_U_iso_or_equiv
_atom_site_adp_type
_atom_site_occupancy
_atom_site_site_symmetry_order
_atom_site_calc_flag
_atom_site_refinement_flags_posn
Fe1 Fe 0.18840(10) 0.07446(7) 0.11999(3) 0.0303(2) Uani 1 1 d .
Fe2 Fe 0.31965(10) 0.11483(8) 0.23238(3) 0.0349(2) Uani 1 1 d .
Fe3 Fe 0.06026(10) 0.06243(8) 0.00642(3) 0.0382(3) Uani 1 1 d .
N1 N 0.3324(6) 0.1938(5) 0.13739(16) 0.0367(14) Uani 1 1 d .
N2 N 0.3690(5) 0.2147(5) 0.17781(17) 0.0353(14) Uani 1 1 d .
N3 N 0.4323(6) 0.3513(4) 0.13772(17) 0.0366(14) Uani 1 1 d .
N4 N 0.4814(6) 0.4567(5) 0.1264(2) 0.0497(17) Uani 1 1 d .
N5 N 0.0836(6) 0.1180(5) 0.17518(16) 0.0360(14) Uani 1 1 d .
N6 N 0.1300(5) 0.1364(5) 0.21463(17) 0.0354(14) Uani 1 1 d .
N7 N -0.0658(6) 0.1603(5) 0.21665(18) 0.0423(15) Uani 1 1 d .
N8 N -0.1833(7) 0.1855(6) 0.2323(2) 0.0610(19) Uani 1 1 d .
N9 N 0.2770(5) -0.0596(5) 0.15447(16) 0.0375(14) Uani 1 1 d .
N10 N 0.3232(6) -0.0431(4) 0.19438(15) 0.0341(13) Uani 1 1 d .
N11 N 0.3485(5) -0.2193(4) 0.17696(16) 0.0327(13) Uani 1 1 d .
N12 N 0.3858(6) -0.3330(5) 0.17994(18) 0.0430(16) Uani 1 1 d .
H12A H 0.440631 -0.345299 0.159725 0.052 Uiso 1 1 d R
H12B H 0.320911 -0.376349 0.174285 0.052 Uiso 1 1 d R
N13 N 0.0969(6) 0.2109(5) 0.08846(17) 0.0378(15) Uani 1 1 d .
N14 N 0.0512(7) 0.2061(5) 0.04946(17) 0.0428(16) Uani 1 1 d .
N15 N 0.0103(6) 0.3699(5) 0.07583(17) 0.0414(15) Uani 1 1 d .
N16 N -0.0348(8) 0.4812(5) 0.0791(2) 0.060(2) Uani 1 1 d .
N17 N 0.0432(6) -0.0388(4) 0.09951(16) 0.0364(14) Uani 1 1 d .
N18 N 0.0000(6) -0.0453(5) 0.05856(17) 0.0385(14) Uani 1 1 d .
N19 N -0.0773(6) -0.1811(5) 0.0943(2) 0.0433(15) Uani 1 1 d .
N20 N -0.1388(6) -0.2846(5) 0.1030(2) 0.061(2) Uani 1 1 d .
N21 N 0.2927(5) 0.0361(5) 0.06493(18) 0.0379(14) Uani 1 1 d .
N22 N 0.2436(6) 0.0194(5) 0.02606(17) 0.0415(15) Uani 1 1 d .
N23 N 0.4309(7) -0.0364(6) 0.0251(2) 0.0560(18) Uani 1 1 d .
N24 N 0.5434(8) -0.0742(9) 0.0113(2) 0.109(4) Uani 1 1 d .
H24A H 0.552152 -0.096011 -0.014051 0.130 Uiso 1 1 calc R
H24B H 0.604116 -0.075682 0.028056 0.130 Uiso 1 1 calc R
N25 N 0.2722(7) 0.0153(6) 0.2839(2) 0.060(2) Uani 1 1 d .
N26 N 0.3283(7) 0.2633(5) 0.26902(19) 0.0500(16) Uani 1 1 d .
N27 N 0.0568(7) -0.0754(5) -0.03520(18) 0.0503(16) Uani 1 1 d .
N28 N 0.1221(8) 0.1779(7) -0.0396(2) 0.061(2) Uani 1 1 d .
N29 N 0.2603(7) 0.5211(7) 0.0736(2) 0.062(2) Uani 1 1 d .
N30 N 0.0531(9) 0.6279(7) 0.1599(2) 0.078(2) Uani 1 1 d .
S1 S 0.2318(2) -0.1334(2) 0.34944(7) 0.0707(7) Uani 1 1 d .
S2 S 0.3207(2) 0.44683(17) 0.32372(6) 0.0570(6) Uani 1 1 d .
S3 S 0.2110(3) 0.3683(2) -0.08011(8) 0.0716(7) Uani 1 1 d .
S4 S 0.0616(2) -0.24620(18) -0.09513(6) 0.0560(6) Uani 1 1 d .
S5 S 0.1632(3) 0.4493(2) 0.20154(7) 0.0681(7) Uani 1 1 d .
S6 S 0.2216(3) 0.7338(2) 0.04143(8) 0.0698(7) Uani 1 1 d .
C1 C 0.3732(7) 0.2761(6) 0.1138(2) 0.0375(17) Uani 1 1 d .
H1 H 0.362740 0.281552 0.085128 0.045 Uiso 1 1 calc R
C2 C 0.4276(7) 0.3115(6) 0.1771(2) 0.0373(17) Uani 1 1 d .
H2 H 0.460747 0.347155 0.200193 0.045 Uiso 1 1 calc R
C3 C -0.0347(7) 0.1330(6) 0.1773(2) 0.0401(17) Uani 1 1 d .
H3 H -0.088406 0.125968 0.155108 0.048 Uiso 1 1 calc R
C4 C 0.0386(7) 0.1633(6) 0.2385(2) 0.0431(19) Uani 1 1 d .
H4 H 0.044558 0.181802 0.266521 0.052 Uiso 1 1 calc R
C5 C 0.2930(7) -0.1655(6) 0.1449(2) 0.0347(17) Uani 1 1 d .
H5 H 0.269903 -0.199001 0.120015 0.042 Uiso 1 1 calc R
C6 C 0.3651(7) -0.1407(6) 0.2065(2) 0.0374(17) Uani 1 1 d .
H6 H 0.401544 -0.154017 0.232121 0.045 Uiso 1 1 calc R
C7 C -0.0071(7) -0.1205(6) 0.1201(2) 0.0380(16) Uani 1 1 d .
H7 H 0.003659 -0.134792 0.148316 0.046 Uiso 1 1 calc R
C8 C -0.0694(8) -0.1344(6) 0.0568(2) 0.0460(19) Uani 1 1 d .
H8 H -0.107556 -0.161110 0.032997 0.055 Uiso 1 1 calc R
C9 C 0.4056(8) 0.0022(7) 0.0638(3) 0.049(2) Uani 1 1 d .
H9 H 0.459710 0.004280 0.085948 0.058 Uiso 1 1 calc R
C10 C 0.3265(8) -0.0282(7) 0.0035(3) 0.054(2) Uani 1 1 d .
H10 H 0.315531 -0.053035 -0.023722 0.065 Uiso 1 1 calc R
C11 C 0.0711(8) 0.3122(6) 0.1039(2) 0.0426(18) Uani 1 1 d .
H11 H 0.092557 0.337957 0.130241 0.051 Uiso 1 1 calc R
C12 C -0.0013(9) 0.3033(6) 0.0422(2) 0.052(2) Uani 1 1 d .
H12 H -0.040343 0.323109 0.017612 0.062 Uiso 1 1 calc R
C13 C 0.2539(8) -0.0441(7) 0.3116(2) 0.050(2) Uani 1 1 d .
C14 C 0.3230(8) 0.3392(6) 0.2920(2) 0.0430(18) Uani 1 1 d .
C15 C 0.0593(7) -0.1456(6) -0.0601(2) 0.0414(17) Uani 1 1 d .
C16 C 0.1600(8) 0.2557(8) -0.0564(2) 0.048(2) Uani 1 1 d .
C17 C 0.2472(8) 0.6101(9) 0.0607(3) 0.057(2) Uani 1 1 d .
C18 C 0.0990(8) 0.5525(8) 0.1767(2) 0.051(2) Uani 1 1 d .
O1 O 0.5118(5) 0.0898(5) 0.24334(16) 0.0684(18) Uani 1 1 d .
H1A H 0.540382 0.032460 0.230884 0.103 Uiso 1 1 d R
H1B H 0.530352 0.088570 0.268994 0.103 Uiso 1 1 d R
O2 O -0.1300(5) 0.1034(5) -0.00684(15) 0.0565(15) Uani 1 1 d .
O3 O 0.9696(11) 0.3847(7) 0.2790(3) 0.149(4) Uani 1 1 d .
H3A H 0.905688 0.411568 0.268026 0.223 Uiso 1 1 d R
H3B H 1.028018 0.395318 0.262166 0.223 Uiso 1 1 d R
H8A H -0.199772 0.121658 0.238016 0.178 Uiso 1 1 d R
H8B H -0.206322 0.214908 0.210086 0.178 Uiso 1 1 d R
H2A H -0.143042 0.062148 -0.023454 0.223 Uiso 1 1 d R
H2B H -0.154772 0.108158 0.016146 0.223 Uiso 1 1 d R
H4A H 0.557148 0.453748 0.117276 0.178 Uiso 1 1 d R
H4B H 0.441518 0.490518 0.106356 0.178 Uiso 1 1 d R
H16A H 0.024458 0.522848 0.089666 0.178 Uiso 1 1 d R
H16B H -0.083272 0.470768 0.100916 0.178 Uiso 1 1 d R
H20A H -0.096122 -0.318922 0.123696 0.178 Uiso 1 1 d R
H20B H -0.210262 -0.276632 0.115216 0.178 Uiso 1 1 d R

loop_
_atom_site_aniso_label
_atom_site_aniso_U_11
_atom_site_aniso_U_22
_atom_site_aniso_U_33
_atom_site_aniso_U_23
_atom_site_aniso_U_13
_atom_site_aniso_U_12
Fe1 0.0336(5) 0.0299(5) 0.0274(4) -0.0015(4) -0.0031(4) 0.0019(4)
Fe2 0.0411(6) 0.0353(5) 0.0281(5) -0.0019(4) -0.0035(5) -0.0008(5)
Fe3 0.0501(6) 0.0363(6) 0.0283(5) -0.0048(4) -0.0049(5) 0.0052(5)
N1 0.044(4) 0.036(3) 0.031(3) -0.003(2) -0.002(3) -0.005(3)
N2 0.035(3) 0.038(4) 0.032(3) -0.001(3) -0.004(3) -0.001(3)
N3 0.038(3) 0.034(3) 0.038(3) 0.005(3) -0.001(3) -0.004(3)
N4 0.058(4) 0.031(3) 0.061(4) 0.002(3) 0.003(4) -0.015(3)
N5 0.039(4) 0.040(3) 0.030(3) -0.006(3) -0.003(3) 0.001(3)
N6 0.037(3) 0.041(4) 0.028(3) -0.006(3) 0.000(3) 0.001(3)
N7 0.042(4) 0.039(3) 0.045(3) -0.001(3) 0.011(3) 0.005(3)
N8 0.045(4) 0.069(4) 0.069(4) -0.001(4) 0.029(4) 0.008(4)
N9 0.045(4) 0.036(3) 0.031(3) -0.005(3) -0.008(3) 0.001(3)
N10 0.040(3) 0.032(3) 0.030(3) -0.003(2) -0.012(3) 0.005(3)
N11 0.038(4) 0.025(3) 0.034(3) 0.000(2) -0.004(3) 0.001(2)
N12 0.052(4) 0.028(3) 0.048(4) -0.003(3) -0.006(3) 0.004(3)
N13 0.049(4) 0.032(3) 0.032(3) -0.003(3) -0.007(3) 0.006(3)
N14 0.063(5) 0.032(3) 0.034(3) 0.001(3) -0.006(3) 0.009(3)
N15 0.054(4) 0.034(3) 0.036(3) -0.004(3) -0.007(3) 0.012(3)
N16 0.095(6) 0.033(4) 0.053(4) -0.005(3) -0.009(4) 0.024(4)
N17 0.045(4) 0.033(3) 0.031(3) -0.003(2) -0.005(3) -0.003(3)
N18 0.047(4) 0.036(3) 0.033(3) -0.005(3) -0.005(3) 0.003(3)
N19 0.036(4) 0.033(3) 0.060(4) 0.000(3) -0.003(3) -0.004(3)
N20 0.053(4) 0.040(4) 0.089(5) 0.003(4) 0.000(4) -0.018(3)
N21 0.030(4) 0.041(3) 0.042(3) -0.008(3) -0.004(3) 0.001(3)
N22 0.047(4) 0.044(4) 0.033(3) 0.003(3) 0.008(3) -0.002(3)
N23 0.042(4) 0.072(5) 0.054(4) 0.013(3) 0.015(4) 0.014(4)
N24 0.067(6) 0.194(10) 0.065(5) 0.017(6) 0.027(5) 0.067(7)
N25 0.093(6) 0.053(4) 0.035(3) 0.004(3) 0.001(4) -0.008(4)
N26 0.059(4) 0.048(4) 0.042(3) -0.008(3) -0.004(4) -0.001(4)
N27 0.070(5) 0.045(4) 0.036(3) -0.008(3) -0.008(3) 0.004(4)
N28 0.091(6) 0.056(5) 0.037(4) 0.002(3) 0.003(4) -0.004(4)
N29 0.068(5) 0.060(5) 0.057(5) 0.005(4) 0.005(4) -0.003(4)
N30 0.106(7) 0.073(6) 0.053(4) 0.005(4) -0.015(5) 0.007(5)
S1 0.0703(17) 0.0844(18) 0.0575(13) 0.0296(13) -0.0088(12) -0.0222(13)
S2 0.0813(16) 0.0430(12) 0.0465(10) -0.0113(9) 0.0073(12) 0.0014(13)
S3 0.086(2) 0.0580(14) 0.0706(15) 0.0112(12) 0.0040(14) -0.0149(13)
S4 0.0571(13) 0.0578(13) 0.0530(11) -0.0235(10) -0.0006(12) -0.0016(11)
S5 0.0831(19) 0.0610(15) 0.0600(13) -0.0049(12) -0.0097(13) 0.0152(14)
S6 0.084(2) 0.0542(14) 0.0713(15) -0.0063(12) -0.0242(14) 0.0038(12)
C1 0.048(5) 0.034(4) 0.030(3) -0.003(3) -0.004(3) 0.000(3)
C2 0.038(4) 0.040(4) 0.034(4) -0.001(3) -0.006(4) -0.007(3)
C3 0.038(4) 0.044(4) 0.038(4) -0.005(3) -0.002(4) -0.002(3)
C4 0.046(5) 0.050(5) 0.033(4) -0.005(3) 0.004(4) 0.000(4)
C5 0.040(5) 0.038(4) 0.026(3) -0.007(3) -0.003(3) 0.004(3)
C6 0.046(4) 0.032(4) 0.034(4) -0.004(3) -0.010(3) -0.003(3)
C7 0.038(4) 0.041(4) 0.035(4) -0.003(4) -0.001(3) -0.002(3)
C8 0.052(5) 0.040(4) 0.045(4) -0.005(4) -0.010(4) 0.000(4)
C9 0.040(5) 0.060(5) 0.046(5) 0.002(4) 0.001(4) 0.006(4)
C10 0.054(5) 0.065(5) 0.043(4) 0.000(4) 0.011(5) 0.011(4)
C11 0.054(5) 0.042(4) 0.032(4) -0.007(3) -0.007(4) 0.005(4)
C12 0.082(7) 0.044(5) 0.030(4) -0.005(3) -0.019(4) 0.015(4)
C13 0.058(5) 0.051(5) 0.043(4) 0.000(4) -0.008(4) -0.004(4)
C14 0.053(5) 0.044(4) 0.032(4) 0.002(3) 0.007(4) -0.003(4)
C15 0.041(4) 0.045(4) 0.038(4) -0.001(3) -0.011(4) 0.001(4)
C16 0.058(6) 0.059(5) 0.028(4) -0.008(4) -0.001(4) -0.001(4)
C17 0.047(5) 0.062(6) 0.061(5) -0.017(5) -0.001(4) -0.001(5)
C18 0.054(5) 0.068(6) 0.032(4) -0.006(4) -0.002(4) -0.004(5)
O1 0.055(4) 0.099(5) 0.051(3) -0.031(3) -0.019(3) 0.023(3)
O2 0.059(4) 0.068(4) 0.043(3) -0.009(3) -0.008(3) 0.017(3)
O3 0.190(11) 0.127(7) 0.128(7) -0.008(6) 0.018(7) 0.030(7)

loop_
_atom_type_symbol
_atom_type_description
_atom_type_scat_dispersion_real
_atom_type_scat_dispersion_imag
_atom_type_scat_source
C C 0.0033 0.0016 'International Tables Vol C Tables 4.2.6.8 and 6.1.1.4'
H H 0.0000 0.0000 'International Tables Vol C Tables 4.2.6.8 and 6.1.1.4'
Fe Fe 0.3463 0.8444 'International Tables Vol C Tables 4.2.6.8 and 6.1.1.4'
N N 0.0061 0.0033 'International Tables Vol C Tables 4.2.6.8 and 6.1.1.4'
O O 0.0106 0.0060 'International Tables Vol C Tables 4.2.6.8 and 6.1.1.4'
S S 0.1246 0.1234 'International Tables Vol C Tables 4.2.6.8 and 6.1.1.4'

loop_
_geom_angle_atom_site_label_1
_geom_angle_atom_site_label_2
_geom_angle_atom_site_label_3
_geom_angle
N5 Fe1 N1 91.3(2)
N5 Fe1 N17 90.1(2)
N9 Fe1 N1 91.0(2)
N9 Fe1 N5 89.8(2)
N9 Fe1 N17 91.9(2)
N13 Fe1 N1 88.5(2)
N13 Fe1 N5 87.5(2)
N13 Fe1 N9 177.3(2)
N13 Fe1 N17 88.7(2)
N17 Fe1 N1 176.8(2)
N21 Fe1 N1 87.7(2)
N21 Fe1 N5 178.5(2)
N21 Fe1 N9 91.4(2)
N21 Fe1 N13 91.2(2)
N21 Fe1 N17 90.8(2)
N2 Fe2 N10 90.6(2)
N6 Fe2 N2 88.0(2)
N6 Fe2 N10 88.4(2)
N25 Fe2 N2 178.6(2)
N25 Fe2 N6 91.9(3)
N25 Fe2 N10 88.0(2)
N25 Fe2 N26 92.3(3)
N25 Fe2 O1 92.2(3)
N26 Fe2 N2 89.1(2)
N26 Fe2 N6 95.2(2)
N26 Fe2 N10 176.4(3)
N26 Fe2 O1 88.8(2)
O1 Fe2 N2 87.8(2)
O1 Fe2 N6 174.1(2)
O1 Fe2 N10 87.5(2)
N14 Fe3 N18 87.6(2)
N22 Fe3 N14 92.4(2)
N22 Fe3 N18 85.6(2)
N22 Fe3 O2 174.2(2)
N27 Fe3 N14 176.4(3)
N27 Fe3 N18 91.6(2)
N27 Fe3 N22 91.1(3)
N27 Fe3 N28 93.6(3)
N27 Fe3 O2 91.8(2)
N28 Fe3 N14 87.3(3)
N28 Fe3 N18 174.7(2)
N28 Fe3 N22 93.2(3)
N28 Fe3 O2 91.7(3)
O2 Fe3 N14 84.7(2)
O2 Fe3 N18 89.3(2)
N2 N1 Fe1 124.4(4)
C1 N1 Fe1 125.3(5)
C1 N1 N2 108.1(5)
N1 N2 Fe2 125.8(4)
C2 N2 Fe2 127.5(5)
C2 N2 N1 106.4(5)
C1 N3 N4 128.7(6)
C1 N3 C2 106.6(6)
C2 N3 N4 124.5(6)
N3 N4 H4A 114.3
N3 N4 H4B 113.8
H4A N4 H4B 104.4
N6 N5 Fe1 125.9(4)
C3 N5 Fe1 126.7(5)
C3 N5 N6 107.3(6)
N5 N6 Fe2 125.1(4)
C4 N6 Fe2 127.9(5)
C4 N6 N5 106.9(6)
C3 N7 N8 127.8(7)
C4 N7 N8 126.0(6)
C4 N7 C3 106.2(6)
N7 N8 H8A 95.1
N7 N8 H8B 93.6
H8A N8 H8B 121.6
N10 N9 Fe1 122.1(4)
C5 N9 Fe1 130.3(4)
C5 N9 N10 107.5(5)
N9 N10 Fe2 127.9(4)
C6 N10 Fe2 125.9(4)
C6 N10 N9 106.2(5)
C5 N11 N12 129.2(5)
C6 N11 N12 125.1(6)
C6 N11 C5 105.8(5)
N11 N12 H12A 107.6
N11 N12 H12B 107.5
H12A N12 H12B 107.2
N14 N13 Fe1 125.3(4)
C11 N13 Fe1 126.9(5)
C11 N13 N14 107.7(5)
N13 N14 Fe3 126.8(4)
C12 N14 Fe3 126.1(5)
C12 N14 N13 107.1(5)
C11 N15 N16 127.8(6)
C11 N15 C12 107.1(6)
C12 N15 N16 125.1(6)
N15 N16 H16A 106.9
N15 N16 H16B 98.1
H16A N16 H16B 102.6
N18 N17 Fe1 124.4(4)
C7 N17 Fe1 128.1(4)
C7 N17 N18 107.0(5)
N17 N18 Fe3 125.3(4)
C8 N18 Fe3 127.8(5)
C8 N18 N17 106.5(6)
C7 N19 N20 127.6(6)
C8 N19 N20 124.5(7)
C8 N19 C7 107.5(6)
N19 N20 H20A 106.4
N19 N20 H20B 114.6
H20A N20 H20B 100.5
N22 N21 Fe1 124.4(5)
C9 N21 Fe1 126.5(5)
C9 N21 N22 107.7(6)
N21 N22 Fe3 126.5(5)
C10 N22 Fe3 126.4(5)
C10 N22 N21 107.1(7)
C9 N23 N24 125.9(8)
C10 N23 N24 128.2(7)
C10 N23 C9 105.9(7)
N23 N24 H24A 120.0
N23 N24 H24B 120.0
H24A N24 H24B 120.0
C13 N25 Fe2 174.8(8)
C14 N26 Fe2 172.2(6)
C15 N27 Fe3 174.8(6)
C16 N28 Fe3 164.0(6)
N1 C1 N3 109.1(6)
N1 C1 H1 125.5
N3 C1 H1 125.5
N2 C2 N3 109.9(6)
N2 C2 H2 125.1
N3 C2 H2 125.1
N5 C3 N7 109.3(6)
N5 C3 H3 125.3
N7 C3 H3 125.3
N6 C4 N7 110.3(6)
N6 C4 H4 124.9
N7 C4 H4 124.9
N9 C5 N11 109.6(6)
N9 C5 H5 125.2
N11 C5 H5 125.2
N10 C6 N11 110.9(6)
N10 C6 H6 124.6
N11 C6 H6 124.6
N17 C7 N19 109.2(6)
N17 C7 H7 125.4
N19 C7 H7 125.4
N18 C8 N19 109.7(7)
N18 C8 H8 125.1
N19 C8 H8 125.1
N21 C9 N23 109.0(7)
N21 C9 H9 125.5
N23 C9 H9 125.5
N22 C10 N23 110.1(7)
N22 C10 H10 124.9
N23 C10 H10 124.9
N13 C11 H11 125.6
N15 C11 N13 108.8(6)
N15 C11 H11 125.6
N14 C12 N15 109.3(6)
N14 C12 H12 125.3
N15 C12 H12 125.3
N25 C13 S1 176.9(8)
N26 C14 S2 177.9(8)
N27 C15 S4 179.2(8)
N28 C16 S3 178.6(9)
N29 C17 S6 176.8(9)
N30 C18 S5 178.1(7)
Fe2 O1 H1A 113.3
Fe2 O1 H1B 113.3
H1A O1 H1B 110.7
Fe3 O2 H2A 100.4
Fe3 O2 H2B 99.5
H2A O2 H2B 131.1
H3A O3 H3B 108.0

loop_
_geom_bond_atom_site_label_1
_geom_bond_atom_site_label_2
_geom_bond_distance
Fe1 N1 2.200(6)
Fe1 N5 2.179(6)
Fe1 N9 2.170(6)
Fe1 N13 2.160(6)
Fe1 N17 2.191(6)
Fe1 N21 2.159(6)
Fe2 N2 2.185(6)
Fe2 N6 2.182(6)
Fe2 N10 2.237(5)
Fe2 N25 2.102(7)
Fe2 N26 2.121(6)
Fe2 O1 2.168(6)
Fe3 N14 2.198(6)
Fe3 N18 2.210(6)
Fe3 N22 2.178(7)
Fe3 N27 2.113(6)
Fe3 N28 2.129(8)
Fe3 O2 2.195(6)
N1 N2 1.383(7)
N1 C1 1.316(8)
N2 C2 1.318(9)
N3 N4 1.410(7)
N3 C1 1.347(8)
N3 C2 1.351(8)
N4 H4A 0.8859
N4 H4B 0.8760
N5 N6 1.385(7)
N5 C3 1.319(9)
N6 C4 1.306(9)
N7 N8 1.422(9)
N7 C3 1.351(8)
N7 C4 1.348(9)
N8 H8A 0.8004
N8 H8B 0.8339
N9 N10 1.394(7)
N9 C5 1.306(8)
N10 C6 1.306(8)
N11 N12 1.413(7)
N11 C5 1.357(8)
N11 C6 1.343(8)
N12 H12A 0.8997
N12 H12B 0.8999
N13 N14 1.352(7)
N13 C11 1.331(8)
N14 C12 1.311(9)
N15 N16 1.414(8)
N15 C11 1.317(9)
N15 C12 1.346(9)
N16 H16A 0.8864
N16 H16B 0.8899
N17 N18 1.403(7)
N17 C7 1.298(8)
N18 C8 1.306(9)
N19 N20 1.431(8)
N19 C7 1.344(9)
N19 C8 1.327(9)
N20 H20A 0.9113
N20 H20B 0.8858
N21 N22 1.376(8)
N21 C9 1.309(10)
N22 C10 1.297(9)
N23 N24 1.391(10)
N23 C9 1.354(9)
N23 C10 1.349(11)
N24 H24A 0.8600
N24 H24B 0.8600
N25 C13 1.152(9)
N26 C14 1.166(8)
N27 C15 1.155(8)
N28 C16 1.149(9)
N29 C17 1.143(10)
N30 C18 1.160(10)
S1 C13 1.631(9)
S2 C14 1.634(8)
S3 C16 1.637(10)
S4 C15 1.641(8)
S5 C18 1.625(10)
S6 C17 1.617(11)
C1 H1 0.9300
C2 H2 0.9300
C3 H3 0.9300
C4 H4 0.9300
C5 H5 0.9300
C6 H6 0.9300
C7 H7 0.9300
C8 H8 0.9300
C9 H9 0.9300
C10 H10 0.9300
C11 H11 0.9300
C12 H12 0.9300
O1 H1A 0.8502
O1 H1B 0.8497
O2 H2A 0.7382
O2 H2B 0.7900
O3 H3A 0.8498
O3 H3B 0.8498
